data_7038642
loop_
_publ_author_name
'Dunn, Peter L.'
'Carlson, Rebecca K.'
'Gagliardi, Laura'
'Tonks, Ian A.'

_publ_section_title
;
 Structure and bonding of group 4-nickel heterobimetallics supported by
 2-(diphenylphosphino)pyrrolide ligands.
;
_journal_issue 24
_journal_name_full 'Dalton transactions (Cambridge, England : 2003)'
_journal_page_first 9892
_journal_page_last 9901
_journal_paper_doi 10.1039/c6dt00431h
_journal_volume 45
_journal_year 2016
_chemical_formula_sum 'C65 H52 N4 Ni O P4 Ti'
_chemical_formula_weight 1135.60
_chemical_name_systematic
; 
 ? 
;
_space_group_IT_number 2
_symmetry_space_group_name_Hall '-P 1'
_symmetry_space_group_name_H-M 'P -1'
_atom_sites_solution_hydrogens geom
_atom_sites_solution_primary direct
_atom_sites_solution_secondary difmap
_audit_creation_method SHELXL-97
_audit_update_record
;
2016-01-28 deposited with the CCDC.
2016-02-29 downloaded from the CCDC.
;
_cell_angle_alpha 75.265(6)
_cell_angle_beta 76.711(6)
_cell_angle_gamma 67.796(6)
_cell_formula_units_Z 2
_cell_length_a 11.6014(16)
_cell_length_b 12.1966(16)
_cell_length_c 21.545(3)
_cell_measurement_temperature 123(2)
_cell_volume 2699.1(6)
_computing_structure_refinement 'SHELXL-97 (Sheldrick, 2008)'
_computing_structure_solution 'SHELXS-97 (Sheldrick, 2008)'
_diffrn_ambient_temperature 123(2)
_diffrn_measured_fraction_theta_full 0.973
_diffrn_measured_fraction_theta_max 0.973
_diffrn_radiation_monochromator graphite
_diffrn_radiation_source 'fine-focus sealed tube'
_diffrn_radiation_type CuK\a
_diffrn_radiation_wavelength 1.54178
_diffrn_reflns_av_R_equivalents 0.1772
_diffrn_reflns_av_sigmaI/netI 0.1402
_diffrn_reflns_limit_h_max 14
_diffrn_reflns_limit_h_min -14
_diffrn_reflns_limit_k_max 15
_diffrn_reflns_limit_k_min -15
_diffrn_reflns_limit_l_max 26
_diffrn_reflns_limit_l_min -26
_diffrn_reflns_number 56147
_diffrn_reflns_theta_full 72.47
_diffrn_reflns_theta_max 72.47
_diffrn_reflns_theta_min 2.14
_exptl_absorpt_coefficient_mu 3.190
_exptl_absorpt_correction_T_max 0.8568
_exptl_absorpt_correction_T_min 0.5679
_exptl_crystal_density_diffrn 1.397
_exptl_crystal_density_method 'not measured'
_exptl_crystal_F_000 1176
_exptl_crystal_size_max 0.20
_exptl_crystal_size_mid 0.05
_exptl_crystal_size_min 0.05
_refine_diff_density_max 1.395
_refine_diff_density_min -0.961
_refine_diff_density_rms 0.078
_refine_ls_extinction_method none
_refine_ls_goodness_of_fit_ref 1.053
_refine_ls_hydrogen_treatment mixed
_refine_ls_matrix_type full
_refine_ls_number_parameters 685
_refine_ls_number_reflns 10414
_refine_ls_number_restraints 0
_refine_ls_restrained_S_all 1.053
_refine_ls_R_factor_all 0.1081
_refine_ls_R_factor_gt 0.0627
_refine_ls_shift/su_max 0.109
_refine_ls_shift/su_mean 0.005
_refine_ls_structure_factor_coef Fsqd
_refine_ls_weighting_details 'calc w=1/[\s^2^(Fo^2^)+(0.0486P)^2^+2.7494P] where P=(Fo^2^+2Fc^2^)/3'
_refine_ls_weighting_scheme calc
_refine_ls_wR_factor_gt 0.1131
_refine_ls_wR_factor_ref 0.1220
_reflns_number_gt 8239
_reflns_number_total 10414
_reflns_threshold_expression >2sigma(I)
_cod_data_source_file c6dt00431h2.cif
_cod_data_source_block 16012_0m
_cod_depositor_comments 'Adding full bibliography for 7038637--7038643.cif.'
_cod_original_cell_volume 2699.0(6)
_cod_database_code 7038642

loop_
_symmetry_equiv_pos_as_xyz
'x, y, z'
'-x, -y, -z'

loop_
_atom_site_label
_atom_site_type_symbol
_atom_site_fract_x
_atom_site_fract_y
_atom_site_fract_z
_atom_site_U_iso_or_equiv
_atom_site_adp_type
_atom_site_occupancy
_atom_site_symmetry_multiplicity
_atom_site_calc_flag
_atom_site_refinement_flags
Ti01 Ti 0.44845(4) 0.58967(4) 0.80716(2) 0.01473(11) Uani 1 1 d .
Ni1 Ni 0.42098(4) 0.81611(5) 0.75922(2) 0.02345(13) Uani 1 1 d .
P1 P 0.44212(6) 0.82508(6) 0.85785(3) 0.01702(14) Uani 1 1 d .
P4 P 0.50275(6) 0.45497(6) 0.71061(3) 0.01774(14) Uani 1 1 d .
P3 P 0.60291(6) 0.74449(6) 0.69761(3) 0.01601(14) Uani 1 1 d .
P2 P 0.22712(6) 0.83712(6) 0.74900(3) 0.01907(14) Uani 1 1 d .
N4 N 0.4910(2) 0.4056(2) 0.83771(12) 0.0187(4) Uani 1 1 d .
N3 N 0.6434(2) 0.5488(2) 0.79036(11) 0.0173(4) Uani 1 1 d .
N2 N 0.2756(2) 0.5987(2) 0.79523(12) 0.0183(4) Uani 1 1 d .
C6 C 0.1858(2) 0.7041(2) 0.77075(14) 0.0200(5) Uani 1 1 d .
C5 C 0.5992(3) 0.7943(2) 0.87522(13) 0.0194(5) Uani 1 1 d .
N1 N 0.3851(2) 0.6193(2) 0.89871(12) 0.0208(5) Uani 1 1 d .
C4 C 0.5300(2) 0.3485(2) 0.78476(14) 0.0196(5) Uani 1 1 d .
C3 C 0.7356(3) 0.4505(2) 0.81774(14) 0.0197(5) Uani 1 1 d .
H3A H 0.7207 0.3886 0.8520 0.024 Uiso 1 1 calc R
C2 C 0.5198(3) 0.3170(3) 0.89100(14) 0.0221(5) Uani 1 1 d .
H2A H 0.5036 0.3299 0.9343 0.027 Uiso 1 1 calc R
C020 C 0.2176(3) 0.5135(3) 0.81715(15) 0.0222(5) Uani 1 1 d .
H1A H 0.2571 0.4320 0.8363 0.027 Uiso 1 1 calc R
C00H C 0.6106(3) 0.7126(2) 0.61776(13) 0.0200(5) Uani 1 1 d .
C00I C 0.3811(2) 0.7212(2) 0.91824(13) 0.0187(5) Uani 1 1 d .
C00J C 0.7887(3) 0.6583(3) 0.91758(16) 0.0288(6) Uani 1 1 d .
H00A H 0.8360 0.5803 0.9380 0.035 Uiso 1 1 calc R
C00K C 0.2754(3) 0.6247(3) 0.99959(15) 0.0278(6) Uani 1 1 d .
H00B H 0.2275 0.6038 1.0400 0.033 Uiso 1 1 calc R
C00L C 0.8344(3) 0.5596(2) 0.73966(15) 0.0223(5) Uani 1 1 d .
H00C H 0.8976 0.5869 0.7110 0.027 Uiso 1 1 calc R
C00M C 0.7262(3) 0.6587(3) 0.58130(15) 0.0258(6) Uani 1 1 d .
H00D H 0.8020 0.6328 0.5991 0.031 Uiso 1 1 calc R
C00N C 0.8081(3) 0.9537(3) 0.69825(19) 0.0331(7) Uani 1 1 d .
H00E H 0.8614 0.9548 0.7254 0.040 Uiso 1 1 calc R
C00O C 0.0907(3) 0.8908(3) 0.86708(17) 0.0292(6) Uani 1 1 d .
H00F H 0.1431 0.8120 0.8835 0.035 Uiso 1 1 calc R
C00P C 0.7626(3) 0.8585(3) 0.71169(15) 0.0248(6) Uani 1 1 d .
H00G H 0.7867 0.7945 0.7472 0.030 Uiso 1 1 calc R
C00Q C 0.6268(3) 0.3890(3) 0.58933(15) 0.0268(6) Uani 1 1 d .
H00H H 0.5454 0.4106 0.5782 0.032 Uiso 1 1 calc R
C00R C 0.3154(3) 0.7265(3) 0.97960(14) 0.0245(6) Uani 1 1 d .
H00I H 0.2997 0.7868 1.0041 0.029 Uiso 1 1 calc R
C00S C 0.1561(3) 0.4353(3) 0.64949(17) 0.0337(7) Uani 1 1 d .
H00J H 0.0825 0.4331 0.6384 0.040 Uiso 1 1 calc R
C00T C 0.7708(3) 0.8639(3) 0.86996(16) 0.0294(6) Uani 1 1 d .
H00K H 0.8055 0.9268 0.8581 0.035 Uiso 1 1 calc R
C00U C 0.3708(3) 0.4421(3) 0.68340(14) 0.0225(5) Uani 1 1 d .
C00V C 0.7056(2) 0.6145(2) 0.74209(13) 0.0186(5) Uani 1 1 d .
C00W C 0.6827(3) 0.8561(3) 0.67388(15) 0.0266(6) Uani 1 1 d .
C00X C 0.2306(4) 1.1859(3) 0.9321(2) 0.0450(9) Uani 1 1 d .
H00L H 0.1884 1.2598 0.9474 0.054 Uiso 1 1 calc R
C00Y C 0.7591(3) 0.3666(3) 0.66584(15) 0.0249(6) Uani 1 1 d .
H00M H 0.7685 0.3731 0.7073 0.030 Uiso 1 1 calc R
C00Z C 0.5758(3) 0.2060(3) 0.87242(15) 0.0262(6) Uani 1 1 d .
H00N H 0.6047 0.1303 0.9003 0.031 Uiso 1 1 calc R
C010 C 0.6390(3) 0.3973(2) 0.65038(14) 0.0213(5) Uani 1 1 d .
C011 C 0.3194(3) 0.5621(3) 0.94920(15) 0.0256(6) Uani 1 1 d .
H01A H 0.3062 0.4898 0.9493 0.031 Uiso 1 1 calc R
C012 C 0.5015(3) 0.7486(3) 0.59108(16) 0.0279(6) Uani 1 1 d .
H01B H 0.4225 0.7844 0.6156 0.034 Uiso 1 1 calc R
C013 C 0.6684(3) 0.6806(3) 0.90557(15) 0.0241(6) Uani 1 1 d .
H01C H 0.6334 0.6179 0.9181 0.029 Uiso 1 1 calc R
C014 C 0.0939(3) 0.5639(3) 0.80724(16) 0.0268(6) Uani 1 1 d .
H01D H 0.0336 0.5241 0.8182 0.032 Uiso 1 1 calc R
C015 C 0.8650(3) 0.3264(3) 0.62067(17) 0.0289(6) Uani 1 1 d .
H01E H 0.9465 0.3048 0.6316 0.035 Uiso 1 1 calc R
C016 C 0.6512(3) 0.8858(3) 0.85744(15) 0.0259(6) Uani 1 1 d .
H01F H 0.6045 0.9636 0.8366 0.031 Uiso 1 1 calc R
C017 C 0.1893(3) 0.9096(3) 0.66666(16) 0.0310(7) Uani 1 1 d .
C018 C 0.0735(3) 0.6852(3) 0.77781(16) 0.0271(6) Uani 1 1 d .
H01G H -0.0031 0.7431 0.7652 0.032 Uiso 1 1 calc R
C019 C 0.3807(3) 0.9845(3) 0.94375(16) 0.0282(6) Uani 1 1 d .
H01H H 0.4402 0.9205 0.9676 0.034 Uiso 1 1 calc R
O1 O 0.4253(3) 1.0681(3) 0.70570(19) 0.0577(8) Uani 1 1 d .
C01B C 0.5825(3) 0.2253(3) 0.80439(16) 0.0258(6) Uani 1 1 d .
H01I H 0.6162 0.1659 0.7777 0.031 Uiso 1 1 calc R
C01C C 0.8530(3) 0.4551(2) 0.78825(15) 0.0222(5) Uani 1 1 d .
H01J H 0.9317 0.3983 0.7987 0.027 Uiso 1 1 calc R
C01D C -0.0672(3) 1.1189(3) 0.8207(2) 0.0431(9) Uani 1 1 d .
H01K H -0.1225 1.1965 0.8046 0.052 Uiso 1 1 calc R
C01E C 0.3387(3) 0.3385(3) 0.70361(18) 0.0323(7) Uani 1 1 d .
H01L H 0.3899 0.2695 0.7292 0.039 Uiso 1 1 calc R
C01F C 0.8523(3) 0.3176(3) 0.55975(17) 0.0310(7) Uani 1 1 d .
H01M H 0.9248 0.2903 0.5290 0.037 Uiso 1 1 calc R
C01G C 0.2955(3) 0.5423(3) 0.64529(15) 0.0268(6) Uani 1 1 d .
H01N H 0.3174 0.6132 0.6307 0.032 Uiso 1 1 calc R
C01H C 0.7301(3) 0.6430(3) 0.51923(16) 0.0315(7) Uani 1 1 d .
H01O H 0.8087 0.6060 0.4947 0.038 Uiso 1 1 calc R
C01I C 0.8397(3) 0.7500(3) 0.89982(16) 0.0292(6) Uani 1 1 d .
H01P H 0.9218 0.7348 0.9081 0.035 Uiso 1 1 calc R
C01J C 0.7333(3) 0.3491(3) 0.54435(16) 0.0319(7) Uani 1 1 d .
H01Q H 0.7241 0.3434 0.5027 0.038 Uiso 1 1 calc R
C01K C 0.0225(3) 1.0497(3) 0.7771(2) 0.0327(7) Uani 1 1 d .
H01R H 0.0290 1.0809 0.7317 0.039 Uiso 1 1 calc R
C01L C 0.1023(2) 0.9349(3) 0.80050(16) 0.0233(6) Uani 1 1 d .
C01M C 0.5066(4) 0.7330(4) 0.52898(18) 0.0388(8) Uani 1 1 d .
H01S H 0.4310 0.7584 0.5111 0.047 Uiso 1 1 calc R
C01N C 0.6207(4) 0.6806(3) 0.49266(16) 0.0367(7) Uani 1 1 d .
H01T H 0.6239 0.6707 0.4499 0.044 Uiso 1 1 calc R
C01O C 0.2053(4) 1.1718(3) 0.8763(2) 0.0453(9) Uani 1 1 d .
H01U H 0.1445 1.2356 0.8531 0.054 Uiso 1 1 calc R
C01P C 0.3181(3) 1.0917(3) 0.96642(19) 0.0379(8) Uani 1 1 d .
H01V H 0.3351 1.1008 1.0055 0.045 Uiso 1 1 calc R
C01Q C 0.2313(3) 0.3356(3) 0.68646(19) 0.0369(7) Uani 1 1 d .
H01W H 0.2098 0.2644 0.7003 0.044 Uiso 1 1 calc R
C01R C 0.1364(3) 0.8623(4) 0.63336(18) 0.0426(9) Uani 1 1 d .
H01X H 0.1149 0.7925 0.6543 0.051 Uiso 1 1 calc R
C01S C 0.3575(3) 0.9692(3) 0.88642(15) 0.0234(6) Uani 1 1 d .
C01T C 0.1878(3) 0.5383(3) 0.62859(16) 0.0319(7) Uani 1 1 d .
H01Y H 0.1363 0.6068 0.6028 0.038 Uiso 1 1 calc R
C01U C 0.0022(3) 0.9618(4) 0.9098(2) 0.0401(8) Uani 1 1 d .
H01Z H -0.0044 0.9318 0.9552 0.048 Uiso 1 1 calc R
C01V C 0.2686(3) 1.0636(3) 0.85292(19) 0.0341(7) Uani 1 1 d .
H02A H 0.2506 1.0548 0.8140 0.041 Uiso 1 1 calc R
C01W C -0.0758(3) 1.0758(4) 0.8861(2) 0.0480(10) Uani 1 1 d .
H02B H -0.1355 1.1242 0.9153 0.058 Uiso 1 1 calc R
C01X C 0.6607(5) 0.9454(4) 0.6187(2) 0.0472(9) Uani 1 1 d .
H02C H 0.6114 0.9431 0.5897 0.057 Uiso 1 1 calc R
C01Y C 0.7778(5) 1.0448(4) 0.6472(2) 0.0501(10) Uani 1 1 d .
H02D H 0.8034 1.1128 0.6406 0.060 Uiso 1 1 calc R
C01Z C 0.2161(4) 1.0130(4) 0.6350(3) 0.0557(11) Uani 1 1 d .
H02E H 0.2521 1.0491 0.6561 0.067 Uiso 1 1 calc R
C1 C 0.4171(4) 0.9765(3) 0.7251(2) 0.0398(8) Uani 1 1 d .
C021 C 0.1892(5) 1.0653(5) 0.5699(3) 0.081(2) Uani 1 1 d .
H02F H 0.2071 1.1365 0.5481 0.097 Uiso 1 1 calc R
C022 C 0.1392(6) 1.0145(7) 0.5397(3) 0.082(2) Uani 1 1 d .
H02G H 0.1218 1.0499 0.4967 0.099 Uiso 1 1 calc R
C023 C 0.1137(5) 0.9141(6) 0.5700(2) 0.0708(17) Uani 1 1 d .
H02H H 0.0797 0.8778 0.5479 0.085 Uiso 1 1 calc R
C024 C 0.7099(5) 1.0374(4) 0.6055(2) 0.0536(11) Uani 1 1 d .
H02I H 0.6963 1.0961 0.5669 0.064 Uiso 1 1 calc R

loop_
_atom_site_aniso_label
_atom_site_aniso_U_11
_atom_site_aniso_U_22
_atom_site_aniso_U_33
_atom_site_aniso_U_23
_atom_site_aniso_U_13
_atom_site_aniso_U_12
Ti01 0.0140(2) 0.0131(2) 0.0178(2) -0.00430(16) -0.00288(16) -0.00405(16)
Ni1 0.0151(2) 0.0356(3) 0.0213(2) -0.0140(2) -0.00238(17) -0.00506(19)
P1 0.0189(3) 0.0156(3) 0.0172(3) -0.0053(2) -0.0032(2) -0.0048(2)
P4 0.0184(3) 0.0160(3) 0.0201(3) -0.0053(2) -0.0048(2) -0.0049(2)
P3 0.0154(3) 0.0161(3) 0.0163(3) -0.0040(2) -0.0027(2) -0.0043(2)
P2 0.0149(3) 0.0164(3) 0.0256(3) -0.0061(2) -0.0059(2) -0.0017(2)
N4 0.0174(10) 0.0170(10) 0.0222(11) -0.0032(9) -0.0042(8) -0.0060(8)
N3 0.0165(10) 0.0164(10) 0.0198(11) -0.0042(8) -0.0048(8) -0.0048(8)
N2 0.0160(10) 0.0162(10) 0.0236(11) -0.0064(8) -0.0044(8) -0.0039(8)
C6 0.0170(12) 0.0206(12) 0.0236(13) -0.0096(10) -0.0046(10) -0.0033(10)
C5 0.0203(12) 0.0212(12) 0.0172(12) -0.0068(10) -0.0012(10) -0.0065(10)
N1 0.0217(11) 0.0219(11) 0.0191(11) -0.0048(9) -0.0022(9) -0.0079(9)
C4 0.0194(12) 0.0174(12) 0.0229(13) -0.0049(10) -0.0043(10) -0.0059(10)
C3 0.0200(12) 0.0165(12) 0.0240(13) -0.0037(10) -0.0086(10) -0.0045(10)
C2 0.0220(12) 0.0216(13) 0.0226(13) -0.0013(11) -0.0048(10) -0.0083(10)
C020 0.0208(12) 0.0214(12) 0.0275(14) -0.0073(11) -0.0027(11) -0.0094(10)
C00H 0.0243(13) 0.0184(12) 0.0174(12) -0.0038(10) -0.0020(10) -0.0077(10)
C00I 0.0177(11) 0.0185(12) 0.0196(13) -0.0051(10) -0.0031(10) -0.0048(9)
C00J 0.0236(14) 0.0259(14) 0.0347(16) -0.0055(12) -0.0088(12) -0.0035(11)
C00K 0.0290(14) 0.0309(15) 0.0212(14) -0.0048(11) 0.0012(11) -0.0106(12)
C00L 0.0160(12) 0.0217(13) 0.0309(15) -0.0087(11) -0.0036(10) -0.0058(10)
C00M 0.0256(14) 0.0267(14) 0.0246(14) -0.0074(11) -0.0010(11) -0.0081(11)
C00N 0.0310(15) 0.0307(15) 0.0444(19) -0.0129(14) -0.0020(13) -0.0160(13)
C00O 0.0186(12) 0.0346(15) 0.0382(17) -0.0172(13) 0.0005(12) -0.0092(12)
C00P 0.0202(12) 0.0216(13) 0.0314(15) -0.0075(11) 0.0000(11) -0.0063(10)
C00Q 0.0283(14) 0.0285(14) 0.0256(14) -0.0069(12) -0.0042(12) -0.0103(12)
C00R 0.0269(13) 0.0249(13) 0.0212(13) -0.0076(11) -0.0023(11) -0.0069(11)
C00S 0.0249(14) 0.052(2) 0.0340(17) -0.0228(15) -0.0042(12) -0.0144(14)
C00T 0.0297(15) 0.0351(16) 0.0301(16) -0.0093(13) -0.0015(12) -0.0182(13)
C00U 0.0212(12) 0.0284(14) 0.0218(13) -0.0116(11) -0.0030(10) -0.0082(11)
C00V 0.0166(12) 0.0181(12) 0.0217(13) -0.0058(10) -0.0015(10) -0.0058(10)
C00W 0.0373(15) 0.0230(13) 0.0233(14) -0.0023(11) -0.0055(12) -0.0153(12)
C00X 0.0361(18) 0.0348(18) 0.070(3) -0.0331(18) 0.0002(17) -0.0080(14)
C00Y 0.0251(13) 0.0229(13) 0.0285(15) -0.0068(11) -0.0042(11) -0.0088(11)
C00Z 0.0302(14) 0.0170(12) 0.0289(15) -0.0001(11) -0.0070(12) -0.0067(11)
C010 0.0231(13) 0.0159(11) 0.0241(14) -0.0053(10) -0.0022(10) -0.0056(10)
C011 0.0286(14) 0.0240(13) 0.0253(14) -0.0044(11) -0.0014(11) -0.0118(11)
C012 0.0244(14) 0.0325(15) 0.0266(15) -0.0110(12) -0.0054(11) -0.0049(12)
C013 0.0228(13) 0.0215(13) 0.0284(14) -0.0056(11) -0.0042(11) -0.0073(11)
C014 0.0197(13) 0.0268(14) 0.0375(16) -0.0111(12) -0.0009(11) -0.0106(11)
C015 0.0247(14) 0.0223(13) 0.0392(17) -0.0085(12) -0.0013(12) -0.0077(11)
C016 0.0294(14) 0.0232(13) 0.0268(14) -0.0036(11) -0.0063(12) -0.0102(11)
C017 0.0194(13) 0.0296(15) 0.0311(16) 0.0007(12) -0.0043(11) 0.0021(11)
C018 0.0165(12) 0.0271(14) 0.0374(16) -0.0100(12) -0.0055(11) -0.0038(11)
C019 0.0279(14) 0.0311(15) 0.0278(15) -0.0138(12) -0.0008(12) -0.0091(12)
O1 0.0670(19) 0.0282(14) 0.073(2) -0.0049(13) -0.0019(16) -0.0188(13)
C01B 0.0285(14) 0.0168(12) 0.0304(15) -0.0067(11) -0.0021(12) -0.0054(11)
C01C 0.0178(12) 0.0194(12) 0.0316(15) -0.0070(11) -0.0105(11) -0.0031(10)
C01D 0.0239(15) 0.0283(16) 0.078(3) -0.0268(18) -0.0071(16) 0.0009(13)
C01E 0.0361(16) 0.0292(15) 0.0397(18) -0.0085(13) -0.0144(14) -0.0135(13)
C01F 0.0307(15) 0.0280(14) 0.0325(16) -0.0092(12) 0.0059(12) -0.0117(12)
C01G 0.0248(13) 0.0318(15) 0.0239(14) -0.0051(12) -0.0048(11) -0.0090(12)
C01H 0.0356(16) 0.0308(15) 0.0257(15) -0.0117(12) 0.0048(13) -0.0098(13)
C01I 0.0215(13) 0.0389(16) 0.0302(15) -0.0135(13) -0.0032(11) -0.0094(12)
C01J 0.0374(16) 0.0358(16) 0.0246(15) -0.0098(12) -0.0010(13) -0.0141(13)
C01K 0.0226(14) 0.0219(14) 0.054(2) -0.0129(14) -0.0091(13) -0.0024(11)
C01L 0.0143(11) 0.0210(13) 0.0372(16) -0.0127(12) -0.0039(11) -0.0042(10)
C01M 0.0378(17) 0.050(2) 0.0308(17) -0.0139(15) -0.0137(14) -0.0078(15)
C01N 0.0484(19) 0.0427(18) 0.0205(15) -0.0119(13) -0.0049(13) -0.0135(15)
C01O 0.0346(17) 0.0246(16) 0.077(3) -0.0183(17) -0.0184(18) 0.0015(13)
C01P 0.0367(17) 0.0436(19) 0.0411(19) -0.0267(16) 0.0030(14) -0.0152(15)
C01Q 0.0357(17) 0.0390(18) 0.048(2) -0.0170(15) -0.0078(15) -0.0192(14)
C01R 0.0282(16) 0.060(2) 0.0306(17) -0.0101(16) -0.0123(13) 0.0001(15)
C01S 0.0231(13) 0.0212(13) 0.0280(14) -0.0122(11) -0.0020(11) -0.0060(11)
C01T 0.0257(14) 0.0429(18) 0.0279(15) -0.0090(13) -0.0099(12) -0.0073(13)
C01U 0.0271(15) 0.055(2) 0.047(2) -0.0308(18) 0.0065(14) -0.0176(15)
C01V 0.0351(16) 0.0214(14) 0.051(2) -0.0122(14) -0.0184(15) -0.0045(12)
C01W 0.0248(16) 0.050(2) 0.076(3) -0.046(2) 0.0082(17) -0.0081(15)
C01X 0.068(3) 0.041(2) 0.040(2) 0.0053(16) -0.0198(18) -0.0281(19)
C01Y 0.086(3) 0.043(2) 0.040(2) 0.0011(16) -0.013(2) -0.046(2)
C01Z 0.052(2) 0.043(2) 0.057(3) 0.0104(19) -0.004(2) -0.0136(18)
C1 0.0391(18) 0.0360(19) 0.0428(19) -0.0102(15) -0.0067(15) -0.0090(14)
C021 0.061(3) 0.059(3) 0.073(4) 0.037(3) 0.001(3) -0.004(2)
C022 0.066(3) 0.102(5) 0.044(3) 0.011(3) -0.021(2) 0.001(3)
C023 0.049(2) 0.106(5) 0.037(2) -0.011(3) -0.0188(19) 0.002(3)
C024 0.077(3) 0.042(2) 0.044(2) 0.0058(17) -0.013(2) -0.029(2)

loop_
_atom_type_symbol
_atom_type_description
_atom_type_scat_dispersion_real
_atom_type_scat_dispersion_imag
_atom_type_scat_source
C C 0.0181 0.0091 'International Tables Vol C Tables 4.2.6.8 and 6.1.1.4'
H H 0.0000 0.0000 'International Tables Vol C Tables 4.2.6.8 and 6.1.1.4'
N N 0.0311 0.0180 'International Tables Vol C Tables 4.2.6.8 and 6.1.1.4'
O O 0.0492 0.0322 'International Tables Vol C Tables 4.2.6.8 and 6.1.1.4'
P P 0.2955 0.4335 'International Tables Vol C Tables 4.2.6.8 and 6.1.1.4'
Ti Ti 0.2191 1.8069 'International Tables Vol C Tables 4.2.6.8 and 6.1.1.4'
Ni Ni -3.0029 0.5091 'International Tables Vol C Tables 4.2.6.8 and 6.1.1.4'

loop_
_geom_angle_atom_site_label_1
_geom_angle_atom_site_label_2
_geom_angle_atom_site_label_3
_geom_angle
N1 Ti01 N2 91.85(10)
N1 Ti01 N4 91.90(10)
N2 Ti01 N4 87.97(9)
N1 Ti01 N3 108.09(9)
N2 Ti01 N3 158.87(9)
N4 Ti01 N3 84.55(9)
N1 Ti01 Ni1 93.22(7)
N2 Ti01 Ni1 96.61(7)
N4 Ti01 Ni1 173.01(7)
N3 Ti01 Ni1 89.34(6)
N1 Ti01 P4 152.80(7)
N2 Ti01 P4 76.43(7)
N4 Ti01 P4 63.63(7)
N3 Ti01 P4 82.54(7)
Ni1 Ti01 P4 112.26(2)
C1 Ni1 P3 91.26(12)
C1 Ni1 P2 99.28(12)
P3 Ni1 P2 130.50(3)
C1 Ni1 P1 92.79(13)
P3 Ni1 P1 113.26(3)
P2 Ni1 P1 114.32(3)
C1 Ni1 Ti01 174.63(12)
P3 Ni1 Ti01 84.91(3)
P2 Ni1 Ti01 86.07(3)
P1 Ni1 Ti01 85.29(3)
C00I P1 C5 105.26(13)
C00I P1 C01S 102.97(13)
C5 P1 C01S 100.05(13)
C00I P1 Ni1 110.27(10)
C5 P1 Ni1 118.84(9)
C01S P1 Ni1 117.60(10)
C4 P4 C00U 107.00(13)
C4 P4 C010 105.76(13)
C00U P4 C010 104.43(13)
C4 P4 Ti01 73.74(9)
C00U P4 Ti01 118.06(9)
C010 P4 Ti01 135.93(10)
C00V P3 C00W 105.73(14)
C00V P3 C00H 107.94(13)
C00W P3 C00H 99.93(13)
C00V P3 Ni1 110.72(9)
C00W P3 Ni1 109.43(10)
C00H P3 Ni1 121.61(9)
C6 P2 C01L 101.30(13)
C6 P2 C017 107.03(15)
C01L P2 C017 103.16(14)
C6 P2 Ni1 116.95(9)
C01L P2 Ni1 114.13(10)
C017 P2 Ni1 112.79(11)
C2 N4 C4 106.5(2)
C2 N4 Ti01 141.2(2)
C4 N4 Ti01 110.32(17)
C3 N3 C00V 106.0(2)
C3 N3 Ti01 129.65(18)
C00V N3 Ti01 124.05(18)
C020 N2 C6 106.5(2)
C020 N2 Ti01 129.36(19)
C6 N2 Ti01 123.44(18)
C018 C6 N2 109.7(2)
C018 C6 P2 132.7(2)
N2 C6 P2 116.8(2)
C013 C5 C016 119.4(3)
C013 C5 P1 121.1(2)
C016 C5 P1 119.6(2)
C011 N1 C00I 106.3(2)
C011 N1 Ti01 129.6(2)
C00I N1 Ti01 123.12(18)
C01B C4 N4 110.4(3)
C01B C4 P4 138.2(2)
N4 C4 P4 111.39(19)
N3 C3 C01C 110.1(2)
N3 C3 H3A 124.9
C01C C3 H3A 124.9
N4 C2 C00Z 109.8(3)
N4 C2 H2A 125.1
C00Z C2 H2A 125.1
N2 C020 C014 109.8(3)
N2 C020 H1A 125.1
C014 C020 H1A 125.1
C012 C00H C00M 119.0(3)
C012 C00H P3 119.8(2)
C00M C00H P3 121.1(2)
C00R C00I N1 110.0(2)
C00R C00I P1 133.1(2)
N1 C00I P1 116.4(2)
C01I C00J C013 120.0(3)
C01I C00J H00A 120.0
C013 C00J H00A 120.0
C011 C00K C00R 106.8(3)
C011 C00K H00B 126.6
C00R C00K H00B 126.6
C00V C00L C01C 106.2(2)
C00V C00L H00C 126.9
C01C C00L H00C 126.9
C01H C00M C00H 120.0(3)
C01H C00M H00D 120.0
C00H C00M H00D 120.0
C01Y C00N C00P 121.2(4)
C01Y C00N H00E 119.4
C00P C00N H00E 119.4
C01L C00O C01U 120.3(3)
C01L C00O H00F 119.9
C01U C00O H00F 119.9
C00W C00P C00N 120.5(3)
C00W C00P H00G 119.7
C00N C00P H00G 119.7
C010 C00Q C01J 120.2(3)
C010 C00Q H00H 119.9
C01J C00Q H00H 119.9
C00I C00R C00K 106.8(3)
C00I C00R H00I 126.6
C00K C00R H00I 126.6
C01Q C00S C01T 120.0(3)
C01Q C00S H00J 120.0
C01T C00S H00J 120.0
C01I C00T C016 119.9(3)
C01I C00T H00K 120.0
C016 C00T H00K 120.0
C01E C00U C01G 119.4(3)
C01E C00U P4 121.7(2)
C01G C00U P4 118.8(2)
C00L C00V N3 110.4(2)
C00L C00V P3 135.9(2)
N3 C00V P3 113.65(19)
C00P C00W C01X 117.3(3)
C00P C00W P3 121.2(2)
C01X C00W P3 121.4(3)
C01O C00X C01P 119.6(3)
C01O C00X H00L 120.2
C01P C00X H00L 120.2
C015 C00Y C010 120.1(3)
C015 C00Y H00M 120.0
C010 C00Y H00M 120.0
C2 C00Z C01B 107.6(3)
C2 C00Z H00N 126.2
C01B C00Z H00N 126.2
C00Q C010 C00Y 119.3(3)
C00Q C010 P4 122.4(2)
C00Y C010 P4 118.2(2)
N1 C011 C00K 110.2(3)
N1 C011 H01A 124.9
C00K C011 H01A 124.9
C00H C012 C01M 120.5(3)
C00H C012 H01B 119.7
C01M C012 H01B 119.7
C00J C013 C5 120.3(3)
C00J C013 H01C 119.9
C5 C013 H01C 119.9
C020 C014 C018 107.1(3)
C020 C014 H01D 126.5
C018 C014 H01D 126.5
C01F C015 C00Y 120.5(3)
C01F C015 H01E 119.8
C00Y C015 H01E 119.8
C00T C016 C5 120.4(3)
C00T C016 H01F 119.8
C5 C016 H01F 119.8
C01R C017 C01Z 117.2(4)
C01R C017 P2 121.9(3)
C01Z C017 P2 120.8(4)
C6 C018 C014 106.9(3)
C6 C018 H01G 126.6
C014 C018 H01G 126.6
C01P C019 C01S 120.9(3)
C01P C019 H01H 119.6
C01S C019 H01H 119.6
C4 C01B C00Z 105.7(3)
C4 C01B H01I 127.2
C00Z C01B H01I 127.2
C3 C01C C00L 107.3(2)
C3 C01C H01J 126.4
C00L C01C H01J 126.4
C01W C01D C01K 120.6(3)
C01W C01D H01K 119.7
C01K C01D H01K 119.7
C00U C01E C01Q 120.1(3)
C00U C01E H01L 119.9
C01Q C01E H01L 119.9
C01J C01F C015 119.4(3)
C01J C01F H01M 120.3
C015 C01F H01M 120.3
C00U C01G C01T 120.0(3)
C00U C01G H01N 120.0
C01T C01G H01N 120.0
C01N C01H C00M 120.6(3)
C01N C01H H01O 119.7
C00M C01H H01O 119.7
C00T C01I C00J 120.0(3)
C00T C01I H01P 120.0
C00J C01I H01P 120.0
C01F C01J C00Q 120.6(3)
C01F C01J H01Q 119.7
C00Q C01J H01Q 119.7
C01L C01K C01D 119.7(4)
C01L C01K H01R 120.1
C01D C01K H01R 120.1
C00O C01L C01K 119.1(3)
C00O C01L P2 116.7(2)
C01K C01L P2 124.1(3)
C01N C01M C012 120.6(3)
C01N C01M H01S 119.7
C012 C01M H01S 119.7
C01H C01N C01M 119.3(3)
C01H C01N H01T 120.4
C01M C01N H01T 120.4
C00X C01O C01V 120.5(4)
C00X C01O H01U 119.8
C01V C01O H01U 119.8
C019 C01P C00X 120.2(4)
C019 C01P H01V 119.9
C00X C01P H01V 119.9
C00S C01Q C01E 120.4(3)
C00S C01Q H01W 119.8
C01E C01Q H01W 119.8
C017 C01R C023 121.7(5)
C017 C01R H01X 119.1
C023 C01R H01X 119.2
C01V C01S C019 118.4(3)
C01V C01S P1 121.9(2)
C019 C01S P1 119.7(2)
C00S C01T C01G 120.1(3)
C00S C01T H01Y 119.9
C01G C01T H01Y 119.9
C01W C01U C00O 120.1(4)
C01W C01U H01Z 119.9
C00O C01U H01Z 119.9
C01S C01V C01O 120.4(4)
C01S C01V H02A 119.8
C01O C01V H02A 119.8
C01D C01W C01U 120.1(3)
C01D C01W H02B 120.0
C01U C01W H02B 120.0
C024 C01X C00W 120.8(4)
C024 C01X H02C 119.6
C00W C01X H02C 119.6
C00N C01Y C024 118.8(3)
C00N C01Y H02D 120.6
C024 C01Y H02D 120.6
C017 C01Z C021 119.5(6)
C017 C01Z H02E 120.3
C021 C01Z H02E 120.3
O1 C1 Ni1 174.1(4)
C022 C021 C01Z 120.6(5)
C022 C021 H02F 119.7
C01Z C021 H02F 119.7
C021 C022 C023 120.1(5)
C021 C022 H02G 119.9
C023 C022 H02G 119.9
C022 C023 C01R 120.8(6)
C022 C023 H02H 119.6
C01R C023 H02H 119.6
C01Y C024 C01X 120.8(4)
C01Y C024 H02I 119.6
C01X C024 H02I 119.6

loop_
_geom_bond_atom_site_label_1
_geom_bond_atom_site_label_2
_geom_bond_distance
Ti01 N1 2.014(2)
Ti01 N2 2.039(2)
Ti01 N4 2.068(2)
Ti01 N3 2.087(2)
Ti01 Ni1 2.6136(8)
Ti01 P4 2.7888(9)
Ni1 C1 1.894(4)
Ni1 P3 2.2109(8)
Ni1 P2 2.2217(8)
Ni1 P1 2.2285(9)
P1 C00I 1.793(3)
P1 C5 1.824(3)
P1 C01S 1.844(3)
P4 C4 1.790(3)
P4 C00U 1.831(3)
P4 C010 1.833(3)
P3 C00V 1.782(3)
P3 C00W 1.831(3)
P3 C00H 1.834(3)
P2 C6 1.783(3)
P2 C01L 1.838(3)
P2 C017 1.841(3)
N4 C2 1.367(4)
N4 C4 1.385(4)
N3 C3 1.375(4)
N3 C00V 1.383(4)
N2 C020 1.373(4)
N2 C6 1.383(4)
C6 C018 1.375(4)
C5 C013 1.391(4)
C5 C016 1.393(4)
N1 C011 1.373(4)
N1 C00I 1.392(4)
C4 C01B 1.383(4)
C3 C01C 1.379(4)
C3 H3A 0.9500
C2 C00Z 1.381(4)
C2 H2A 0.9500
C020 C014 1.375(4)
C020 H1A 0.9500
C00H C012 1.382(4)
C00H C00M 1.400(4)
C00I C00R 1.369(4)
C00J C01I 1.388(5)
C00J C013 1.389(4)
C00J H00A 0.9500
C00K C011 1.377(5)
C00K C00R 1.419(5)
C00K H00B 0.9500
C00L C00V 1.381(4)
C00L C01C 1.409(4)
C00L H00C 0.9500
C00M C01H 1.387(5)
C00M H00D 0.9500
C00N C01Y 1.351(6)
C00N C00P 1.391(4)
C00N H00E 0.9500
C00O C01L 1.392(5)
C00O C01U 1.397(5)
C00O H00F 0.9500
C00P C00W 1.379(5)
C00P H00G 0.9500
C00Q C010 1.388(5)
C00Q C01J 1.392(5)
C00Q H00H 0.9500
C00R H00I 0.9500
C00S C01Q 1.378(6)
C00S C01T 1.379(6)
C00S H00J 0.9500
C00T C01I 1.387(5)
C00T C016 1.387(5)
C00T H00K 0.9500
C00U C01E 1.388(5)
C00U C01G 1.394(5)
C00W C01X 1.391(5)
C00X C01O 1.368(7)
C00X C01P 1.388(7)
C00X H00L 0.9500
C00Y C015 1.391(5)
C00Y C010 1.395(4)
C00Y H00M 0.9500
C00Z C01B 1.413(5)
C00Z H00N 0.9500
C011 H01A 0.9500
C012 C01M 1.384(5)
C012 H01B 0.9500
C013 H01C 0.9500
C014 C018 1.405(5)
C014 H01D 0.9500
C015 C01F 1.388(5)
C015 H01E 0.9500
C016 H01F 0.9500
C017 C01R 1.381(6)
C017 C01Z 1.383(6)
C018 H01G 0.9500
C019 C01P 1.386(5)
C019 C01S 1.393(5)
C019 H01H 0.9500
O1 C1 1.121(5)
C01B H01I 0.9500
C01C H01J 0.9500
C01D C01W 1.368(7)
C01D C01K 1.404(5)
C01D H01K 0.9500
C01E C01Q 1.393(5)
C01E H01L 0.9500
C01F C01J 1.382(5)
C01F H01M 0.9500
C01G C01T 1.398(5)
C01G H01N 0.9500
C01H C01N 1.382(6)
C01H H01O 0.9500
C01I H01P 0.9500
C01J H01Q 0.9500
C01K C01L 1.396(4)
C01K H01R 0.9500
C01M C01N 1.382(6)
C01M H01S 0.9500
C01N H01T 0.9500
C01O C01V 1.403(5)
C01O H01U 0.9500
C01P H01V 0.9500
C01Q H01W 0.9500
C01R C023 1.391(6)
C01R H01X 0.9500
C01S C01V 1.389(5)
C01T H01Y 0.9500
C01U C01W 1.383(7)
C01U H01Z 0.9500
C01V H02A 0.9500
C01W H02B 0.9500
C01X C024 1.383(6)
C01X H02C 0.9500
C01Y C024 1.363(7)
C01Y H02D 0.9500
C01Z C021 1.438(9)
C01Z H02E 0.9500
C021 C022 1.339(12)
C021 H02F 0.9500
C022 C023 1.339(11)
C022 H02G 0.9500
C023 H02H 0.9500
C024 H02I 0.9500

loop_
_geom_torsion_atom_site_label_1
_geom_torsion_atom_site_label_2
_geom_torsion_atom_site_label_3
_geom_torsion_atom_site_label_4
_geom_torsion
N1 Ti01 Ni1 C1 94.6(14)
N2 Ti01 Ni1 C1 -173.1(14)
N4 Ti01 Ni1 C1 -42.4(15)
N3 Ti01 Ni1 C1 -13.5(14)
P4 Ti01 Ni1 C1 -95.1(14)
N1 Ti01 Ni1 P3 139.26(7)
N2 Ti01 Ni1 P3 -128.50(7)
N4 Ti01 Ni1 P3 2.2(6)
N3 Ti01 Ni1 P3 31.17(7)
P4 Ti01 Ni1 P3 -50.49(3)
N1 Ti01 Ni1 P2 -89.47(7)
N2 Ti01 Ni1 P2 2.77(7)
N4 Ti01 Ni1 P2 133.5(6)
N3 Ti01 Ni1 P2 162.44(7)
P4 Ti01 Ni1 P2 80.78(3)
N1 Ti01 Ni1 P1 25.36(7)
N2 Ti01 Ni1 P1 117.60(7)
N4 Ti01 Ni1 P1 -111.7(6)
N3 Ti01 Ni1 P1 -82.72(7)
P4 Ti01 Ni1 P1 -164.39(3)
C1 Ni1 P1 C00I 153.90(15)
P3 Ni1 P1 C00I -113.52(10)
P2 Ni1 P1 C00I 52.40(10)
Ti01 Ni1 P1 C00I -31.12(9)
C1 Ni1 P1 C5 -84.52(16)
P3 Ni1 P1 C5 8.06(11)
P2 Ni1 P1 C5 173.98(10)
Ti01 Ni1 P1 C5 90.45(10)
C1 Ni1 P1 C01S 36.31(16)
P3 Ni1 P1 C01S 128.89(11)
P2 Ni1 P1 C01S -65.19(11)
Ti01 Ni1 P1 C01S -148.71(11)
N1 Ti01 P4 C4 -33.11(18)
N2 Ti01 P4 C4 -99.73(11)
N4 Ti01 P4 C4 -5.20(11)
N3 Ti01 P4 C4 82.39(11)
Ni1 Ti01 P4 C4 168.60(9)
N1 Ti01 P4 C00U 67.82(19)
N2 Ti01 P4 C00U 1.21(13)
N4 Ti01 P4 C00U 95.74(13)
N3 Ti01 P4 C00U -176.67(13)
Ni1 Ti01 P4 C00U -90.46(11)
N1 Ti01 P4 C010 -129.2(2)
N2 Ti01 P4 C010 164.20(15)
N4 Ti01 P4 C010 -101.26(15)
N3 Ti01 P4 C010 -13.67(14)
Ni1 Ti01 P4 C010 72.53(13)
C1 Ni1 P3 C00V 138.46(16)
P2 Ni1 P3 C00V -118.18(10)
P1 Ni1 P3 C00V 44.88(10)
Ti01 Ni1 P3 C00V -37.77(10)
C1 Ni1 P3 C00W 22.31(17)
P2 Ni1 P3 C00W 125.67(12)
P1 Ni1 P3 C00W -71.28(11)
Ti01 Ni1 P3 C00W -153.92(11)
C1 Ni1 P3 C00H -93.27(16)
P2 Ni1 P3 C00H 10.10(11)
P1 Ni1 P3 C00H 173.15(10)
Ti01 Ni1 P3 C00H 90.50(10)
C1 Ni1 P2 C6 176.21(16)
P3 Ni1 P2 C6 76.48(12)
P1 Ni1 P2 C6 -86.43(11)
Ti01 Ni1 P2 C6 -3.40(11)
C1 Ni1 P2 C01L -65.84(17)
P3 Ni1 P2 C01L -165.57(11)
P1 Ni1 P2 C01L 31.52(12)
Ti01 Ni1 P2 C01L 114.55(11)
C1 Ni1 P2 C017 51.46(17)
P3 Ni1 P2 C017 -48.27(13)
P1 Ni1 P2 C017 148.82(12)
Ti01 Ni1 P2 C017 -128.15(12)
N1 Ti01 N4 C2 -24.6(3)
N2 Ti01 N4 C2 -116.3(3)
N3 Ti01 N4 C2 83.4(3)
Ni1 Ti01 N4 C2 112.5(6)
P4 Ti01 N4 C2 167.8(3)
N1 Ti01 N4 C4 174.52(18)
N2 Ti01 N4 C4 82.73(18)
N3 Ti01 N4 C4 -77.48(18)
Ni1 Ti01 N4 C4 -48.4(7)
P4 Ti01 N4 C4 6.88(15)
N1 Ti01 N3 C3 66.4(3)
N2 Ti01 N3 C3 -93.6(3)
N4 Ti01 N3 C3 -23.8(2)
Ni1 Ti01 N3 C3 159.6(2)
P4 Ti01 N3 C3 -87.9(2)
N1 Ti01 N3 C00V -120.8(2)
N2 Ti01 N3 C00V 79.2(3)
N4 Ti01 N3 C00V 149.0(2)
Ni1 Ti01 N3 C00V -27.6(2)
P4 Ti01 N3 C00V 85.0(2)
N1 Ti01 N2 C020 -78.1(2)
N4 Ti01 N2 C020 13.8(2)
N3 Ti01 N2 C020 83.0(4)
Ni1 Ti01 N2 C020 -171.5(2)
P4 Ti01 N2 C020 77.1(2)
N1 Ti01 N2 C6 91.1(2)
N4 Ti01 N2 C6 -177.0(2)
N3 Ti01 N2 C6 -107.8(3)
Ni1 Ti01 N2 C6 -2.3(2)
P4 Ti01 N2 C6 -113.7(2)
C020 N2 C6 C018 0.5(3)
Ti01 N2 C6 C018 -170.8(2)
C020 N2 C6 P2 171.4(2)
Ti01 N2 C6 P2 0.1(3)
C01L P2 C6 C018 46.5(3)
C017 P2 C6 C018 -61.2(3)
Ni1 P2 C6 C018 171.2(3)
C01L P2 C6 N2 -121.8(2)
C017 P2 C6 N2 130.5(2)
Ni1 P2 C6 N2 2.9(2)
C00I P1 C5 C013 27.5(3)
C01S P1 C5 C013 134.0(2)
Ni1 P1 C5 C013 -96.6(2)
C00I P1 C5 C016 -153.0(2)
C01S P1 C5 C016 -46.4(3)
Ni1 P1 C5 C016 83.0(2)
N2 Ti01 N1 C011 51.3(3)
N4 Ti01 N1 C011 -36.7(3)
N3 Ti01 N1 C011 -121.6(3)
Ni1 Ti01 N1 C011 148.0(2)
P4 Ti01 N1 C011 -11.9(4)
N2 Ti01 N1 C00I -115.8(2)
N4 Ti01 N1 C00I 156.2(2)
N3 Ti01 N1 C00I 71.3(2)
Ni1 Ti01 N1 C00I -19.0(2)
P4 Ti01 N1 C00I -178.98(14)
C2 N4 C4 C01B 0.1(3)
Ti01 N4 C4 C01B 167.81(19)
C2 N4 C4 P4 -178.03(18)
Ti01 N4 C4 P4 -10.3(2)
C00U P4 C4 C01B 75.0(3)
C010 P4 C4 C01B -35.9(4)
Ti01 P4 C4 C01B -169.9(3)
C00U P4 C4 N4 -107.6(2)
C010 P4 C4 N4 141.53(19)
Ti01 P4 C4 N4 7.48(16)
C00V N3 C3 C01C 0.9(3)
Ti01 N3 C3 C01C 174.74(19)
C4 N4 C2 C00Z 0.0(3)
Ti01 N4 C2 C00Z -161.4(2)
C6 N2 C020 C014 -0.4(3)
Ti01 N2 C020 C014 170.2(2)
C00V P3 C00H C012 138.4(2)
C00W P3 C00H C012 -111.4(3)
Ni1 P3 C00H C012 8.9(3)
C00V P3 C00H C00M -45.6(3)
C00W P3 C00H C00M 64.7(3)
Ni1 P3 C00H C00M -175.05(19)
C011 N1 C00I C00R 0.5(3)
Ti01 N1 C00I C00R 170.20(19)
C011 N1 C00I P1 -172.2(2)
Ti01 N1 C00I P1 -2.5(3)
C5 P1 C00I C00R 88.3(3)
C01S P1 C00I C00R -16.1(3)
Ni1 P1 C00I C00R -142.4(3)
C5 P1 C00I N1 -101.1(2)
C01S P1 C00I N1 154.6(2)
Ni1 P1 C00I N1 28.3(2)
C012 C00H C00M C01H 0.5(4)
P3 C00H C00M C01H -175.6(2)
C01Y C00N C00P C00W -1.5(5)
N1 C00I C00R C00K -0.5(3)
P1 C00I C00R C00K 170.6(2)
C011 C00K C00R C00I 0.2(4)
C4 P4 C00U C01E -22.4(3)
C010 P4 C00U C01E 89.5(3)
Ti01 P4 C00U C01E -102.7(3)
C4 P4 C00U C01G 152.9(2)
C010 P4 C00U C01G -95.3(2)
Ti01 P4 C00U C01G 72.6(2)
C01C C00L C00V N3 0.3(3)
C01C C00L C00V P3 -177.7(2)
C3 N3 C00V C00L -0.7(3)
Ti01 N3 C00V C00L -174.99(19)
C3 N3 C00V P3 177.73(19)
Ti01 N3 C00V P3 3.5(3)
C00W P3 C00V C00L -33.9(3)
C00H P3 C00V C00L 72.3(3)
Ni1 P3 C00V C00L -152.3(3)
C00W P3 C00V N3 148.2(2)
C00H P3 C00V N3 -105.6(2)
Ni1 P3 C00V N3 29.7(2)
C00N C00P C00W C01X 6.4(5)
C00N C00P C00W P3 -170.6(2)
C00V P3 C00W C00P -30.2(3)
C00H P3 C00W C00P -142.1(3)
Ni1 P3 C00W C00P 89.1(3)
C00V P3 C00W C01X 152.9(3)
C00H P3 C00W C01X 40.9(3)
Ni1 P3 C00W C01X -87.8(3)
N4 C2 C00Z C01B -0.1(3)
C01J C00Q C010 C00Y 0.7(4)
C01J C00Q C010 P4 177.4(2)
C015 C00Y C010 C00Q -0.9(4)
C015 C00Y C010 P4 -177.8(2)
C4 P4 C010 C00Q 132.0(2)
C00U P4 C010 C00Q 19.3(3)
Ti01 P4 C010 C00Q -145.3(2)
C4 P4 C010 C00Y -51.3(2)
C00U P4 C010 C00Y -164.0(2)
Ti01 P4 C010 C00Y 31.5(3)
C00I N1 C011 C00K -0.4(3)
Ti01 N1 C011 C00K -169.1(2)
C00R C00K C011 N1 0.1(4)
C00M C00H C012 C01M -0.8(5)
P3 C00H C012 C01M 175.4(3)
C01I C00J C013 C5 0.6(5)
C016 C5 C013 C00J -0.5(4)
P1 C5 C013 C00J 179.1(2)
N2 C020 C014 C018 0.2(4)
C010 C00Y C015 C01F 0.6(4)
C01I C00T C016 C5 0.6(5)
C013 C5 C016 C00T -0.1(4)
P1 C5 C016 C00T -179.7(2)
C6 P2 C017 C01R 1.2(3)
C01L P2 C017 C01R -105.2(3)
Ni1 P2 C017 C01R 131.2(2)
C6 P2 C017 C01Z -177.1(3)
C01L P2 C017 C01Z 76.5(3)
Ni1 P2 C017 C01Z -47.1(3)
N2 C6 C018 C014 -0.4(4)
P2 C6 C018 C014 -169.3(3)
C020 C014 C018 C6 0.1(4)
N4 C4 C01B C00Z -0.2(3)
P4 C4 C01B C00Z 177.2(3)
C2 C00Z C01B C4 0.2(3)
N3 C3 C01C C00L -0.8(3)
C00V C00L C01C C3 0.3(3)
C01G C00U C01E C01Q -0.7(5)
P4 C00U C01E C01Q 174.5(3)
C00Y C015 C01F C01J -0.1(5)
C01E C00U C01G C01T 0.9(5)
P4 C00U C01G C01T -174.4(2)
C00H C00M C01H C01N 0.3(5)
C016 C00T C01I C00J -0.5(5)
C013 C00J C01I C00T -0.1(5)
C015 C01F C01J C00Q -0.1(5)
C010 C00Q C01J C01F -0.2(5)
C01W C01D C01K C01L 1.1(5)
C01U C00O C01L C01K -1.5(4)
C01U C00O C01L P2 176.9(2)
C01D C01K C01L C00O 0.4(5)
C01D C01K C01L P2 -177.9(3)
C6 P2 C01L C00O 57.1(2)
C017 P2 C01L C00O 167.8(2)
Ni1 P2 C01L C00O -69.4(2)
C6 P2 C01L C01K -124.6(3)
C017 P2 C01L C01K -13.9(3)
Ni1 P2 C01L C01K 108.8(2)
C00H C012 C01M C01N 0.2(6)
C00M C01H C01N C01M -0.8(5)
C012 C01M C01N C01H 0.6(6)
C01P C00X C01O C01V -1.0(6)
C01S C019 C01P C00X 0.2(5)
C01O C00X C01P C019 0.8(6)
C01T C00S C01Q C01E 0.8(5)
C00U C01E C01Q C00S -0.1(5)
C01Z C017 C01R C023 1.6(6)
P2 C017 C01R C023 -176.8(3)
C01P C019 C01S C01V -1.0(5)
C01P C019 C01S P1 -179.8(3)
C00I P1 C01S C01V -111.7(3)
C5 P1 C01S C01V 139.9(3)
Ni1 P1 C01S C01V 9.7(3)
C00I P1 C01S C019 67.1(3)
C5 P1 C01S C019 -41.3(3)
Ni1 P1 C01S C019 -171.5(2)
C01Q C00S C01T C01G -0.5(5)
C00U C01G C01T C00S -0.3(5)
C01L C00O C01U C01W 1.0(5)
C019 C01S C01V C01O 0.7(5)
P1 C01S C01V C01O 179.5(3)
C00X C01O C01V C01S 0.2(6)
C01K C01D C01W C01U -1.6(6)
C00O C01U C01W C01D 0.5(5)
C00P C00W C01X C024 -4.7(6)
P3 C00W C01X C024 172.3(4)
C00P C00N C01Y C024 -5.4(7)
C01R C017 C01Z C021 -0.5(6)
P2 C017 C01Z C021 178.0(4)
P3 Ni1 C1 O1 -46(4)
P2 Ni1 C1 O1 -178(100)
P1 Ni1 C1 O1 67(4)
Ti01 Ni1 C1 O1 -2(5)
C017 C01Z C021 C022 -0.3(8)
C01Z C021 C022 C023 0.0(9)
C021 C022 C023 C01R 1.2(9)
C017 C01R C023 C022 -2.1(7)
C00N C01Y C024 C01X 7.1(8)
C00W C01X C024 C01Y -2.0(8)
